data_4504977
loop_
_publ_author_name
'Averkiev, Boris B.'
'Antipin, Mikhail Yu.'
'Sheremetev, Aleksey B.'
'Timofeeva, Tatiana V.'

_publ_section_title
;
 Computer Simulation of Crystal Structure for Three Furazan Derivatives
;
_journal_issue 2
_journal_name_full 'Crystal Growth &amp; Design'
_journal_page_first 631
_journal_paper_doi 10.1021/cg049717e
_journal_volume 5
_journal_year 2005
_chemical_formula_moiety 'C12 H16 N8 O5'
_chemical_formula_sum 'C12 H16 N8 O5'
_chemical_formula_weight 352.33
_chemical_melting_point 448.6(5)
_chemical_name_common 4,4'-di(morpholin-1-yl)azoxyfurazan
_chemical_name_systematic
; 
 4-{4-[(E)-(4-morpholin-4-yl-1,2,5-oxadiazol-3-yl)diazenyl]-
 1,2,5-oxadiazol-3-yl}morpholine 
;
_space_group_IT_number 2
_symmetry_cell_setting triclinic
_symmetry_space_group_name_Hall '-P 1'
_symmetry_space_group_name_H-M 'P -1'
_atom_sites_solution_hydrogens difmap
_atom_sites_solution_primary direct
_atom_sites_solution_secondary difmap
_audit_creation_method SHELXL-97
_cell_angle_alpha 94.599(17)
_cell_angle_beta 101.385(16)
_cell_angle_gamma 94.682(16)
_cell_formula_units_Z 2
_cell_length_a 6.7202(14)
_cell_length_b 8.4002(17)
_cell_length_c 13.938(3)
_cell_measurement_reflns_used 24
_cell_measurement_temperature 293(2)
_cell_measurement_theta_max 14
_cell_measurement_theta_min 13
_cell_volume 765.0(3)
_computing_cell_refinement 'Siemens P3/PC (Siemens, 1989)'
_computing_data_collection 'Siemens P3/PC (Siemens, 1989)'
_computing_data_reduction 'Siemens P3/PC (Siemens, 1989)'
_computing_molecular_graphics 'SHELXTL PLUS 5 (Sheldrick, 1998)'
_computing_publication_material 'SHELXTL PLUS 5 (Sheldrick, 1998)'
_computing_structure_refinement 'SHELXTL PLUS 5 (Sheldrick, 1998)'
_computing_structure_solution 'SHELXTL PLUS 5 (Sheldrick, 1998)'
_diffrn_ambient_temperature 293(2)
_diffrn_measured_fraction_theta_full 0.997
_diffrn_measured_fraction_theta_max 0.997
_diffrn_measurement_device_type 'Siemens P3/PC'
_diffrn_measurement_method '\q/2\q scans'
_diffrn_radiation_monochromator graphite
_diffrn_radiation_source 'fine-focus sealed tube'
_diffrn_radiation_type MoK\a
_diffrn_radiation_wavelength 0.71073
_diffrn_reflns_av_R_equivalents 0.0208
_diffrn_reflns_av_sigmaI/netI 0.0470
_diffrn_reflns_limit_h_max 9
_diffrn_reflns_limit_h_min 0
_diffrn_reflns_limit_k_max 11
_diffrn_reflns_limit_k_min -11
_diffrn_reflns_limit_l_max 18
_diffrn_reflns_limit_l_min -19
_diffrn_reflns_number 4399
_diffrn_reflns_theta_full 29.06
_diffrn_reflns_theta_max 29.06
_diffrn_reflns_theta_min 2.44
_diffrn_standards_decay_% 3
_diffrn_standards_interval_count 98
_diffrn_standards_number 2
_exptl_absorpt_coefficient_mu 0.122
_exptl_absorpt_correction_type none
_exptl_crystal_colour red
_exptl_crystal_density_diffrn 1.530
_exptl_crystal_density_method 'not measured'
_exptl_crystal_description prism
_exptl_crystal_F_000 368
_exptl_crystal_size_max 0.4
_exptl_crystal_size_mid 0.2
_exptl_crystal_size_min 0.2
_refine_diff_density_max 0.205
_refine_diff_density_min -0.214
_refine_diff_density_rms 0.045
_refine_ls_extinction_method none
_refine_ls_goodness_of_fit_ref 0.929
_refine_ls_hydrogen_treatment refall
_refine_ls_matrix_type full
_refine_ls_number_parameters 290
_refine_ls_number_reflns 4074
_refine_ls_number_restraints 0
_refine_ls_restrained_S_all 0.929
_refine_ls_R_factor_all 0.0763
_refine_ls_R_factor_gt 0.0428
_refine_ls_shift/su_max 0.003
_refine_ls_shift/su_mean 0.001
_refine_ls_structure_factor_coef Fsqd
_refine_ls_weighting_details 'calc w=1/[\s^2^(Fo^2^)+(0.0541P)^2^] where P=(Fo^2^+2Fc^2^)/3'
_refine_ls_weighting_scheme calc
_refine_ls_wR_factor_gt 0.0980
_refine_ls_wR_factor_ref 0.1052
_reflns_number_gt 2542
_reflns_number_total 4074
_reflns_threshold_expression I>2\s(I)
_cod_data_source_file cg049717esi20040812_022845.cif
_cod_data_source_block 3
_cod_depositor_comments
;
The following automatic conversions were performed:

'_chemical_melting_point' value '175-176 C' was changed to '448.6(5)'
- it was converted from degrees Celsius(C) to Kelvins(K), the average
value was taken and precision was
estimated.

'_symmetry_cell_setting' value 'Triclinic' changed to
'triclinic' according to
/home/saulius/struct/CIF-dictionaries/cif_core.dic dictionary named
'cif_core.dic' version 2.4.1 from 2010-06-29.

Automatic conversion script
Id: cif_fix_values 1715 2011-07-08 13:25:40Z adriana 
;
_cod_database_code 4504977

loop_
_symmetry_equiv_pos_as_xyz
'x, y, z'
'-x, -y, -z'

loop_
_atom_site_label
_atom_site_type_symbol
_atom_site_fract_x
_atom_site_fract_y
_atom_site_fract_z
_atom_site_U_iso_or_equiv
_atom_site_adp_type
_atom_site_occupancy
_atom_site_symmetry_multiplicity
_atom_site_calc_flag
C1 C 0.5674(2) 0.27797(16) 0.14582(10) 0.0356(3) Uani 1 1 d
O1 O 0.5397(2) -0.01522(12) 0.25487(8) 0.0549(3) Uani 1 1 d
N2 N 0.4965(2) 0.41632(15) 0.12711(9) 0.0451(3) Uani 1 1 d
O3 O 0.43792(19) 0.47530(13) 0.21285(9) 0.0557(3) Uani 1 1 d
N4 N 0.4775(2) 0.37462(15) 0.28512(9) 0.0493(3) Uani 1 1 d
C5 C 0.5549(2) 0.25672(16) 0.24517(10) 0.0373(3) Uani 1 1 d
N6 N 0.59646(18) 0.12044(13) 0.30036(8) 0.0372(3) Uani 1 1 d
N7 N 0.68189(18) 0.15621(13) 0.39089(8) 0.0372(3) Uani 1 1 d
C8 C 0.7105(2) 0.03206(15) 0.45011(10) 0.0346(3) Uani 1 1 d
N9 N 0.6690(2) -0.12340(14) 0.42397(9) 0.0443(3) Uani 1 1 d
O10 O 0.72401(18) -0.19464(11) 0.50852(8) 0.0514(3) Uani 1 1 d
N11 N 0.8014(2) -0.08138(14) 0.59039(9) 0.0452(3) Uani 1 1 d
C12 C 0.7950(2) 0.05919(16) 0.55475(10) 0.0348(3) Uani 1 1 d
N13 N 0.62719(19) 0.17856(14) 0.07702(8) 0.0400(3) Uani 1 1 d
C14 C 0.6159(3) 0.2335(2) -0.02126(11) 0.0454(4) Uani 1 1 d
H14B H 0.500(3) 0.299(2) -0.0334(12) 0.055(5) Uiso 1 1 d
H14A H 0.596(2) 0.140(2) -0.0709(12) 0.049(4) Uiso 1 1 d
C15 C 0.8126(3) 0.3278(2) -0.02735(14) 0.0518(4) Uani 1 1 d
H15B H 0.833(3) 0.420(2) 0.0182(13) 0.063(5) Uiso 1 1 d
H15A H 0.812(3) 0.347(2) -0.0937(13) 0.056(5) Uiso 1 1 d
O16 O 0.98038(18) 0.23350(14) -0.00459(9) 0.0560(3) Uani 1 1 d
C17 C 0.9991(3) 0.1896(2) 0.09291(14) 0.0548(4) Uani 1 1 d
H17B H 1.113(3) 0.125(2) 0.1067(13) 0.060(5) Uiso 1 1 d
H17A H 1.029(3) 0.286(2) 0.1419(13) 0.058(5) Uiso 1 1 d
C18 C 0.8080(3) 0.0919(2) 0.10516(13) 0.0495(4) Uani 1 1 d
H18B H 0.784(3) -0.014(2) 0.0596(13) 0.064(5) Uiso 1 1 d
H18A H 0.822(3) 0.073(2) 0.1706(14) 0.056(5) Uiso 1 1 d
N19 N 0.8703(2) 0.19798(14) 0.61144(8) 0.0417(3) Uani 1 1 d
C20 C 0.7975(3) 0.35404(18) 0.59081(13) 0.0498(4) Uani 1 1 d
H20B H 0.765(3) 0.363(2) 0.5212(14) 0.059(5) Uiso 1 1 d
H20A H 0.676(3) 0.365(2) 0.6251(13) 0.062(5) Uiso 1 1 d
C21 C 0.9663(4) 0.4835(2) 0.63707(14) 0.0606(5) Uani 1 1 d
H21B H 0.905(3) 0.582(3) 0.6293(14) 0.079(6) Uiso 1 1 d
H21A H 1.086(3) 0.474(2) 0.6051(12) 0.053(5) Uiso 1 1 d
O22 O 1.02894(19) 0.47548(14) 0.74021(8) 0.0582(3) Uani 1 1 d
C23 C 1.1017(3) 0.3246(2) 0.75841(13) 0.0550(4) Uani 1 1 d
H23B H 1.223(3) 0.316(2) 0.7280(12) 0.052(5) Uiso 1 1 d
H23A H 1.136(3) 0.326(2) 0.8268(14) 0.061(5) Uiso 1 1 d
C24 C 0.9422(4) 0.1870(2) 0.71649(13) 0.0588(5) Uani 1 1 d
H24B H 1.004(3) 0.085(3) 0.7241(15) 0.083(7) Uiso 1 1 d
H24A H 0.832(3) 0.191(2) 0.7495(14) 0.071(6) Uiso 1 1 d

loop_
_atom_site_aniso_label
_atom_site_aniso_U_11
_atom_site_aniso_U_22
_atom_site_aniso_U_33
_atom_site_aniso_U_23
_atom_site_aniso_U_13
_atom_site_aniso_U_12
C1 0.0326(7) 0.0348(7) 0.0369(7) 0.0044(5) 0.0023(6) -0.0007(5)
O1 0.0825(8) 0.0365(5) 0.0404(6) -0.0029(4) 0.0088(6) -0.0090(5)
N2 0.0509(8) 0.0403(7) 0.0452(7) 0.0067(5) 0.0091(6) 0.0101(6)
O3 0.0714(8) 0.0451(6) 0.0558(7) 0.0069(5) 0.0182(6) 0.0218(6)
N4 0.0606(9) 0.0441(7) 0.0457(7) 0.0053(6) 0.0140(6) 0.0122(6)
C5 0.0370(7) 0.0360(7) 0.0380(7) 0.0019(6) 0.0073(6) 0.0014(6)
N6 0.0426(7) 0.0325(6) 0.0362(6) 0.0013(5) 0.0103(5) -0.0010(5)
N7 0.0419(7) 0.0350(6) 0.0338(6) 0.0030(5) 0.0066(5) 0.0022(5)
C8 0.0359(7) 0.0314(6) 0.0390(7) 0.0029(5) 0.0139(6) 0.0039(5)
N9 0.0578(8) 0.0335(6) 0.0434(7) 0.0030(5) 0.0160(6) 0.0026(5)
O10 0.0732(8) 0.0307(5) 0.0521(7) 0.0063(4) 0.0160(6) 0.0056(5)
N11 0.0571(8) 0.0355(6) 0.0446(7) 0.0074(5) 0.0123(6) 0.0061(6)
C12 0.0334(7) 0.0345(7) 0.0392(7) 0.0070(5) 0.0117(6) 0.0054(5)
N13 0.0474(7) 0.0384(6) 0.0357(6) 0.0053(5) 0.0103(5) 0.0068(5)
C14 0.0583(10) 0.0434(8) 0.0329(7) 0.0033(6) 0.0056(7) 0.0049(7)
C15 0.0642(11) 0.0439(9) 0.0522(10) 0.0105(8) 0.0211(8) 0.0062(8)
O16 0.0585(7) 0.0527(7) 0.0630(7) 0.0088(5) 0.0248(6) 0.0090(5)
C17 0.0515(10) 0.0575(10) 0.0549(10) -0.0012(8) 0.0076(8) 0.0168(8)
C18 0.0627(11) 0.0466(9) 0.0466(9) 0.0138(7) 0.0183(8) 0.0216(8)
N19 0.0521(7) 0.0345(6) 0.0357(6) 0.0043(5) 0.0025(5) 0.0021(5)
C20 0.0627(11) 0.0367(8) 0.0445(9) -0.0005(6) -0.0029(8) 0.0108(7)
C21 0.0807(14) 0.0390(9) 0.0545(10) 0.0007(7) 0.0004(10) -0.0015(9)
O22 0.0668(8) 0.0505(7) 0.0492(7) -0.0112(5) -0.0007(6) 0.0040(6)
C23 0.0585(11) 0.0585(10) 0.0418(9) -0.0033(7) -0.0011(8) 0.0057(8)
C24 0.0775(13) 0.0534(10) 0.0391(9) 0.0087(8) -0.0019(9) -0.0014(9)

loop_
_atom_type_symbol
_atom_type_description
_atom_type_scat_dispersion_real
_atom_type_scat_dispersion_imag
_atom_type_scat_source
C C 0.0033 0.0016 'International Tables Vol C Tables 4.2.6.8 and 6.1.1.4'
H H 0.0000 0.0000 'International Tables Vol C Tables 4.2.6.8 and 6.1.1.4'
N N 0.0061 0.0033 'International Tables Vol C Tables 4.2.6.8 and 6.1.1.4'
O O 0.0106 0.0060 'International Tables Vol C Tables 4.2.6.8 and 6.1.1.4'

loop_
_geom_angle_atom_site_label_1
_geom_angle_atom_site_label_2
_geom_angle_atom_site_label_3
_geom_angle
N2 C1 N13 123.09(13)
N2 C1 C5 106.49(12)
N13 C1 C5 130.32(13)
C1 N2 O3 105.76(11)
N4 O3 N2 111.46(11)
C5 N4 O3 104.42(12)
N4 C5 C1 111.84(13)
N4 C5 N6 118.21(12)
C1 C5 N6 129.64(13)
O1 N6 N7 128.74(12)
O1 N6 C5 116.47(12)
N7 N6 C5 114.75(11)
N6 N7 C8 117.85(11)
N9 C8 N7 127.84(13)
N9 C8 C12 109.60(12)
N7 C8 C12 122.56(12)
C8 N9 O10 105.21(11)
N9 O10 N11 112.14(10)
C12 N11 O10 104.90(11)
N11 C12 N19 121.96(13)
N11 C12 C8 108.14(12)
N19 C12 C8 129.78(12)
C1 N13 C14 117.21(12)
C1 N13 C18 119.79(12)
C14 N13 C18 111.03(13)
N13 C14 C15 110.72(14)
N13 C14 H14B 107.4(10)
C15 C14 H14B 111.3(10)
N13 C14 H14A 109.7(9)
C15 C14 H14A 107.0(9)
H14B C14 H14A 110.8(14)
O16 C15 C14 110.65(14)
O16 C15 H15B 109.4(12)
C14 C15 H15B 108.5(11)
O16 C15 H15A 102.7(11)
C14 C15 H15A 109.9(10)
H15B C15 H15A 115.6(15)
C17 O16 C15 109.93(13)
O16 C17 C18 111.20(15)
O16 C17 H17B 108.7(10)
C18 C17 H17B 108.4(11)
O16 C17 H17A 111.2(10)
C18 C17 H17A 109.8(10)
H17B C17 H17A 107.4(15)
N13 C18 C17 110.99(13)
N13 C18 H18B 106.9(10)
C17 C18 H18B 110.1(10)
N13 C18 H18A 108.8(11)
C17 C18 H18A 108.6(11)
H18B C18 H18A 111.5(15)
C12 N19 C24 117.00(12)
C12 N19 C20 123.42(12)
C24 N19 C20 112.52(14)
N19 C20 C21 108.17(14)
N19 C20 H20B 111.2(11)
C21 C20 H20B 108.3(11)
N19 C20 H20A 106.3(10)
C21 C20 H20A 108.9(10)
H20B C20 H20A 113.9(14)
O22 C21 C20 111.89(15)
O22 C21 H21B 106.4(12)
C20 C21 H21B 104.6(13)
O22 C21 H21A 109.5(10)
C20 C21 H21A 109.9(10)
H21B C21 H21A 114.6(16)
C23 O22 C21 109.94(13)
O22 C23 C24 112.04(16)
O22 C23 H23B 107.8(10)
C24 C23 H23B 109.7(10)
O22 C23 H23A 105.5(11)
C24 C23 H23A 109.8(11)
H23B C23 H23A 112.0(15)
N19 C24 C23 109.44(15)
N19 C24 H24B 107.9(12)
C23 C24 H24B 109.1(12)
N19 C24 H24A 110.0(12)
C23 C24 H24A 109.5(12)
H24B C24 H24A 110.8(16)

loop_
_geom_bond_atom_site_label_1
_geom_bond_atom_site_label_2
_geom_bond_distance
C1 N2 1.3174(18)
C1 N13 1.3625(18)
C1 C5 1.4281(19)
O1 N6 1.2505(15)
N2 O3 1.3969(17)
O3 N4 1.3669(17)
N4 C5 1.2931(18)
C5 N6 1.4453(18)
N6 N7 1.2795(16)
N7 C8 1.3834(17)
C8 N9 1.3191(17)
C8 C12 1.4491(19)
N9 O10 1.3641(16)
O10 N11 1.4102(16)
N11 C12 1.3179(17)
C12 N19 1.3557(18)
N13 C14 1.4699(19)
N13 C18 1.470(2)
C14 C15 1.505(2)
C14 H14B 0.984(18)
C14 H14A 0.987(17)
C15 O16 1.430(2)
C15 H15B 0.943(19)
C15 H15A 0.952(17)
O16 C17 1.421(2)
C17 C18 1.513(3)
C17 H17B 0.971(19)
C17 H17A 0.998(18)
C18 H18B 1.035(19)
C18 H18A 0.926(18)
N19 C24 1.461(2)
N19 C20 1.4663(19)
C20 C21 1.511(2)
C20 H20B 0.962(18)
C20 H20A 1.029(19)
C21 O22 1.425(2)
C21 H21B 0.96(2)
C21 H21A 0.997(17)
O22 C23 1.419(2)
C23 C24 1.506(3)
C23 H23B 0.994(17)
C23 H23A 0.934(19)
C24 H24B 0.99(2)
C24 H24A 0.95(2)

loop_
_geom_torsion_atom_site_label_1
_geom_torsion_atom_site_label_2
_geom_torsion_atom_site_label_3
_geom_torsion_atom_site_label_4
_geom_torsion
N13 C1 N2 O3 175.46(12)
C5 C1 N2 O3 -1.37(15)
C1 N2 O3 N4 1.44(16)
N2 O3 N4 C5 -0.85(16)
O3 N4 C5 C1 -0.04(16)
O3 N4 C5 N6 -174.28(12)
N2 C1 C5 N4 0.94(17)
N13 C1 C5 N4 -175.57(14)
N2 C1 C5 N6 174.34(13)
N13 C1 C5 N6 -2.2(2)
N4 C5 N6 O1 133.76(15)
C1 C5 N6 O1 -39.3(2)
N4 C5 N6 N7 -44.26(18)
C1 C5 N6 N7 142.69(14)
O1 N6 N7 C8 -3.1(2)
C5 N6 N7 C8 174.66(11)
N6 N7 C8 N9 3.6(2)
N6 N7 C8 C12 -176.44(12)
N7 C8 N9 O10 -179.90(13)
C12 C8 N9 O10 0.14(15)
C8 N9 O10 N11 0.30(15)
N9 O10 N11 C12 -0.64(15)
O10 N11 C12 N19 -175.69(12)
O10 N11 C12 C8 0.68(15)
N9 C8 C12 N11 -0.55(16)
N7 C8 C12 N11 179.49(12)
N9 C8 C12 N19 175.44(14)
N7 C8 C12 N19 -4.5(2)
N2 C1 N13 C14 1.8(2)
C5 C1 N13 C14 177.82(14)
N2 C1 N13 C18 141.21(15)
C5 C1 N13 C18 -42.8(2)
C1 N13 C14 C15 89.83(17)
C18 N13 C14 C15 -52.94(18)
N13 C14 C15 O16 57.67(19)
C14 C15 O16 C17 -61.14(18)
C15 O16 C17 C18 60.11(18)
C1 N13 C18 C17 -89.88(17)
C14 N13 C18 C17 51.80(18)
O16 C17 C18 N13 -55.70(19)
N11 C12 N19 C24 -5.6(2)
C8 C12 N19 C24 178.88(16)
N11 C12 N19 C20 -153.94(15)
C8 C12 N19 C20 30.6(2)
C12 N19 C20 C21 -155.34(15)
C24 N19 C20 C21 55.1(2)
N19 C20 C21 O22 -57.6(2)
C20 C21 O22 C23 60.0(2)
C21 O22 C23 C24 -58.7(2)
C12 N19 C24 C23 153.85(15)
C20 N19 C24 C23 -54.5(2)
O22 C23 C24 N19 55.7(2)
